data_7241505
loop_
_publ_author_name
'Arhangelskis, Mihails'
'Van Meervelt, Luc'
'Dobrza\'nska, Liliana'

_publ_section_title
;
 Influence of ligand composition on crystal structure formation --
 isostructurality and morphotropism
;
_journal_issue 2
_journal_name_full CrystEngComm
_journal_page_first 317
_journal_page_last 323
_journal_paper_doi 10.1039/D0CE01302A
_journal_volume 23
_journal_year 2021
_chemical_formula_moiety 'C15 H16 N4, 2(H2 O)'
_chemical_formula_sum 'C15 H20 N4 O2'
_chemical_formula_weight 288.35
_chemical_name_common work
_space_group_IT_number 15
_space_group_name_Hall '-C 2yc'
_space_group_name_H-M_alt 'C 1 2/c 1'
_symmetry_cell_setting monoclinic
_symmetry_space_group_name_Hall '-C 2yc'
_symmetry_space_group_name_H-M 'C 1 2/c 1'
_atom_sites_solution_hydrogens geom
_atom_sites_solution_primary direct
_atom_sites_solution_secondary difmap
_audit_creation_method SHELXL-97
_audit_update_record
;
2020-09-05 deposited with the CCDC.	2020-11-25 downloaded from the CCDC.
;
_cell_angle_alpha 90.00
_cell_angle_beta 101.4550(10)
_cell_angle_gamma 90.00
_cell_formula_units_Z 4
_cell_length_a 17.2606(4)
_cell_length_b 10.9538(3)
_cell_length_c 8.1564(2)
_cell_measurement_reflns_used 3601
_cell_measurement_temperature 100(2)
_cell_measurement_theta_max 71.358
_cell_measurement_theta_min 4.809
_cell_volume 1511.41(7)
_computing_cell_refinement 'SAINT (Bruker, 2002)'
_computing_data_collection 'SMART (Bruker, 2001)'
_computing_molecular_graphics 'Mercury (Macrae et al., 2008)'
_computing_structure_refinement 'SHELXL-97 (Sheldrick, 2008)'
_computing_structure_solution 'SHELXS-97 (Sheldrick, 2008)'
_diffrn_ambient_temperature 100(2)
_diffrn_measured_fraction_theta_full 0.999
_diffrn_measured_fraction_theta_max 0.986
_diffrn_measurement_device_type 'BRUKER APEXII CCD'
_diffrn_measurement_method \w
_diffrn_radiation_monochromator graphite
_diffrn_radiation_source 'fine-focus sealed tube'
_diffrn_radiation_type CuK\a
_diffrn_radiation_wavelength 1.54178
_diffrn_reflns_av_R_equivalents 0.0298
_diffrn_reflns_av_sigmaI/netI 0.0195
_diffrn_reflns_limit_h_max 21
_diffrn_reflns_limit_h_min -20
_diffrn_reflns_limit_k_max 13
_diffrn_reflns_limit_k_min -13
_diffrn_reflns_limit_l_max 10
_diffrn_reflns_limit_l_min -9
_diffrn_reflns_number 7425
_diffrn_reflns_theta_full 67.50
_diffrn_reflns_theta_max 71.68
_diffrn_reflns_theta_min 4.81
_exptl_absorpt_coefficient_mu 0.704
_exptl_absorpt_correction_T_max 0.9265
_exptl_absorpt_correction_T_min 0.7707
_exptl_absorpt_correction_type multi-scan
_exptl_absorpt_process_details 'SADABS (Sheldrick, 1997)'
_exptl_crystal_colour colorless
_exptl_crystal_density_diffrn 1.267
_exptl_crystal_density_method 'not measured'
_exptl_crystal_description block
_exptl_crystal_F_000 616
_exptl_crystal_size_max 0.39
_exptl_crystal_size_mid 0.37
_exptl_crystal_size_min 0.11
_refine_diff_density_max 0.203
_refine_diff_density_min -0.237
_refine_diff_density_rms 0.050
_refine_ls_extinction_method none
_refine_ls_goodness_of_fit_ref 1.082
_refine_ls_hydrogen_treatment mixed
_refine_ls_matrix_type full
_refine_ls_number_parameters 107
_refine_ls_number_reflns 1459
_refine_ls_number_restraints 0
_refine_ls_restrained_S_all 1.082
_refine_ls_R_factor_all 0.0424
_refine_ls_R_factor_gt 0.0382
_refine_ls_shift/su_max 0.000
_refine_ls_shift/su_mean 0.000
_refine_ls_structure_factor_coef Fsqd
_refine_ls_weighting_details 'calc w=1/[\s^2^(Fo^2^)+(0.0651P)^2^+0.4391P] where P=(Fo^2^+2Fc^2^)/3'
_refine_ls_weighting_scheme calc
_refine_ls_wR_factor_gt 0.1023
_refine_ls_wR_factor_ref 0.1049
_reflns_number_gt 1293
_reflns_number_total 1459
_reflns_threshold_expression >2sigma(I)
_cod_data_source_file d0ce01302a2.cif
_cod_data_source_block 4
_cod_depositor_comments 'Adding full bibliography for 7241502--7241505.cif.'
_cod_original_sg_symbol_H-M C2/c
_cod_database_code 7241505

loop_
_symmetry_equiv_pos_as_xyz
'x, y, z'
'-x, y, -z+1/2'
'x+1/2, y+1/2, z'
'-x+1/2, y+1/2, -z+1/2'
'-x, -y, -z'
'x, -y, z-1/2'
'-x+1/2, -y+1/2, -z'
'x+1/2, -y+1/2, z-1/2'

loop_
_atom_site_label
_atom_site_type_symbol
_atom_site_fract_x
_atom_site_fract_y
_atom_site_fract_z
_atom_site_U_iso_or_equiv
_atom_site_adp_type
_atom_site_occupancy
_atom_site_symmetry_multiplicity
_atom_site_calc_flag
_atom_site_refinement_flags
_atom_site_disorder_assembly
_atom_site_disorder_group
N1 N 0.68928(6) 0.40469(10) 0.19204(13) 0.0271(3) Uani 1 1 d . . .
C2 C 0.73842(8) 0.42778(12) 0.09143(15) 0.0270(3) Uani 1 1 d . . .
H2 H 0.7295 0.4883 0.0063 0.032 Uiso 1 1 calc R . .
N3 N 0.80293(6) 0.35551(10) 0.12323(12) 0.0245(3) Uani 1 1 d . . .
C4 C 0.79480(7) 0.28076(11) 0.25369(15) 0.0259(3) Uani 1 1 d . . .
H4 H 0.8307 0.2198 0.3053 0.031 Uiso 1 1 calc R . .
C5 C 0.72450(7) 0.31224(12) 0.29362(15) 0.0258(3) Uani 1 1 d . . .
H5 H 0.7029 0.2753 0.3799 0.031 Uiso 1 1 calc R . .
C6 C 0.87126(8) 0.36184(13) 0.04186(17) 0.0335(3) Uani 1 1 d . . .
H6A H 0.8558 0.4035 -0.0674 0.040 Uiso 1 1 calc R . .
H6B H 0.8886 0.2781 0.0209 0.040 Uiso 1 1 calc R . .
C7 C 0.93907(7) 0.42993(11) 0.14859(14) 0.0243(3) Uani 1 1 d . . .
C8 C 0.93984(7) 0.55694(12) 0.14824(14) 0.0236(3) Uani 1 1 d . . .
H8 H 0.8985 0.6000 0.0772 0.028 Uiso 1 1 calc R . .
C9 C 1.0000 0.62202(15) 0.2500 0.0242(4) Uani 1 2 d S . .
H11A H 0.5899(10) 0.5063(15) 0.162(2) 0.029 Uiso 1 1 d . . .
H11B H 0.5177(18) 0.514(3) 0.048(4) 0.029 Uiso 0.50 1 d P . .
C10 C 1.0000 0.36679(15) 0.2500 0.0260(4) Uani 1 2 d S . .
H10 H 1.0000 0.2801 0.2500 0.031 Uiso 1 2 calc SR . .
O11 O 0.55059(6) 0.55708(9) 0.13557(13) 0.0317(3) Uani 1 1 d . . .
H11C H 0.5207(19) 0.556(3) 0.219(4) 0.038 Uiso 0.50 1 d P . .
C12 C 1.0000 0.75951(17) 0.2500 0.0355(5) Uani 1 2 d S . .
H12A H 1.0543 0.7893 0.2853 0.053 Uiso 0.50 1 calc PR . .
H12B H 0.9676 0.7893 0.3277 0.053 Uiso 0.50 1 calc PR . .
H12C H 0.9781 0.7893 0.1370 0.053 Uiso 0.50 1 calc PR . .

loop_
_atom_site_aniso_label
_atom_site_aniso_U_11
_atom_site_aniso_U_22
_atom_site_aniso_U_33
_atom_site_aniso_U_23
_atom_site_aniso_U_13
_atom_site_aniso_U_12
N1 0.0259(5) 0.0281(6) 0.0270(5) -0.0015(4) 0.0044(4) -0.0017(4)
C2 0.0300(6) 0.0261(6) 0.0238(6) 0.0018(5) 0.0025(5) -0.0034(5)
N3 0.0260(5) 0.0264(5) 0.0214(5) -0.0046(4) 0.0055(4) -0.0054(4)
C4 0.0275(6) 0.0244(6) 0.0241(6) -0.0002(5) 0.0013(5) -0.0029(5)
C5 0.0266(6) 0.0296(6) 0.0206(6) 0.0001(5) 0.0036(5) -0.0067(5)
C6 0.0330(7) 0.0410(7) 0.0301(7) -0.0143(6) 0.0149(6) -0.0098(6)
C7 0.0264(6) 0.0268(6) 0.0235(6) -0.0055(5) 0.0137(5) -0.0034(5)
C8 0.0219(6) 0.0268(6) 0.0247(6) 0.0021(5) 0.0108(5) 0.0034(5)
C9 0.0234(8) 0.0209(8) 0.0319(9) 0.000 0.0146(7) 0.000
C10 0.0328(9) 0.0179(8) 0.0320(9) 0.000 0.0179(7) 0.000
O11 0.0319(5) 0.0265(5) 0.0364(5) 0.0035(4) 0.0062(4) 0.0037(4)
C12 0.0304(9) 0.0213(9) 0.0588(13) 0.000 0.0186(9) 0.000

loop_
_atom_type_symbol
_atom_type_description
_atom_type_scat_dispersion_real
_atom_type_scat_dispersion_imag
_atom_type_scat_source
C C 0.0181 0.0091 'International Tables Vol C Tables 4.2.6.8 and 6.1.1.4'
H H 0.0000 0.0000 'International Tables Vol C Tables 4.2.6.8 and 6.1.1.4'
N N 0.0311 0.0180 'International Tables Vol C Tables 4.2.6.8 and 6.1.1.4'
O O 0.0492 0.0322 'International Tables Vol C Tables 4.2.6.8 and 6.1.1.4'

loop_
_geom_angle_atom_site_label_1
_geom_angle_atom_site_label_2
_geom_angle_atom_site_label_3
_geom_angle
_geom_angle_site_symmetry_1
_geom_angle_site_symmetry_3
_geom_angle_publ_flag
C2 N1 C5 104.78(10) . . ?
N1 C2 N3 112.14(11) . . ?
N1 C2 H2 123.9 . . ?
N3 C2 H2 123.9 . . ?
C2 N3 C4 106.96(10) . . ?
C2 N3 C6 126.38(11) . . ?
C4 N3 C6 126.52(11) . . ?
C5 C4 N3 105.53(11) . . ?
C5 C4 H4 127.2 . . ?
N3 C4 H4 127.2 . . ?
C4 C5 N1 110.59(11) . . ?
C4 C5 H5 124.7 . . ?
N1 C5 H5 124.7 . . ?
N3 C6 C7 111.33(10) . . ?
N3 C6 H6A 109.4 . . ?
C7 C6 H6A 109.4 . . ?
N3 C6 H6B 109.4 . . ?
C7 C6 H6B 109.4 . . ?
H6A C6 H6B 108.0 . . ?
C10 C7 C8 119.57(12) . . ?
C10 C7 C6 120.45(12) . . ?
C8 C7 C6 119.97(12) . . ?
C9 C8 C7 121.19(12) . . ?
C9 C8 H8 119.4 . . ?
C7 C8 H8 119.4 . . ?
C8 C9 C8 118.31(16) . 2_755 ?
C8 C9 C12 120.85(8) . . ?
C8 C9 C12 120.85(8) 2_755 . ?
C7 C10 C7 120.17(16) 2_755 . ?
C7 C10 H10 119.9 2_755 . ?
C7 C10 H10 119.9 . . ?
H11A O11 H11B 101(2) . . ?
H11A O11 H11C 109(2) . . ?
H11B O11 H11C 102(3) . . ?
C9 C12 H12A 109.5 . . ?
C9 C12 H12B 109.5 . . ?
H12A C12 H12B 109.5 . . ?
C9 C12 H12C 109.5 . . ?
H12A C12 H12C 109.5 . . ?
H12B C12 H12C 109.5 . . ?

loop_
_geom_bond_atom_site_label_1
_geom_bond_atom_site_label_2
_geom_bond_distance
_geom_bond_site_symmetry_2
_geom_bond_publ_flag
N1 C2 1.3166(17) . ?
N1 C5 1.3717(17) . ?
C2 N3 1.3487(17) . ?
C2 H2 0.9500 . ?
N3 C4 1.3718(16) . ?
N3 C6 1.4654(16) . ?
C4 C5 1.3616(18) . ?
C4 H4 0.9500 . ?
C5 H5 0.9500 . ?
C6 C7 1.5097(17) . ?
C6 H6A 0.9900 . ?
C6 H6B 0.9900 . ?
C7 C10 1.3867(15) . ?
C7 C8 1.3913(18) . ?
C8 C9 1.3903(15) . ?
C8 H8 0.9500 . ?
C9 C8 1.3903(15) 2_755 ?
C9 C12 1.506(2) . ?
C10 C7 1.3867(15) 2_755 ?
C10 H10 0.9500 . ?
O11 H11A 0.872(18) . ?
O11 H11B 0.95(3) . ?
O11 H11C 0.93(3) . ?
C12 H12A 0.9800 . ?
C12 H12B 0.9800 . ?
C12 H12C 0.9800 . ?

loop_
_geom_torsion_atom_site_label_1
_geom_torsion_atom_site_label_2
_geom_torsion_atom_site_label_3
_geom_torsion_atom_site_label_4
_geom_torsion
_geom_torsion_site_symmetry_1
_geom_torsion_site_symmetry_2
_geom_torsion_site_symmetry_3
_geom_torsion_site_symmetry_4
_geom_torsion_publ_flag
C5 N1 C2 N3 -0.09(14) . . . . ?
N1 C2 N3 C4 -0.10(14) . . . . ?
N1 C2 N3 C6 -176.09(11) . . . . ?
C2 N3 C4 C5 0.24(13) . . . . ?
C6 N3 C4 C5 176.23(11) . . . . ?
N3 C4 C5 N1 -0.31(14) . . . . ?
C2 N1 C5 C4 0.25(14) . . . . ?
C2 N3 C6 C7 99.29(15) . . . . ?
C4 N3 C6 C7 -75.94(16) . . . . ?
N3 C6 C7 C10 97.53(12) . . . . ?
N3 C6 C7 C8 -81.12(15) . . . . ?
C10 C7 C8 C9 -1.11(15) . . . . ?
C6 C7 C8 C9 177.56(9) . . . . ?
C7 C8 C9 C8 0.56(7) . . . 2_755 ?
C7 C8 C9 C12 -179.44(7) . . . . ?
C8 C7 C10 C7 0.54(7) . . . 2_755 ?
C6 C7 C10 C7 -178.12(11) . . . 2_755 ?
